data_4032596
loop_
_publ_author_name
'Raji Reddy, Chada'
'Ranjan, Ravi'
'Prajapti, Santosh Kumar'
'Warudikar, Kamalkishor'

_publ_section_title
;
 One-Pot Consecutive Sulfonamidation/ipso-Cyclization Strategy for the
 Construction of Azaspirocyclohexadienones.
;
_journal_issue 13
_journal_name_full 'The Journal of organic chemistry'
_journal_page_first 6932
_journal_page_last 6939
_journal_paper_doi 10.1021/acs.joc.7b01285
_journal_volume 82
_journal_year 2017
_chemical_formula_sum 'C20 H18 I N O5 S'
_chemical_formula_weight 511.31
_space_group_crystal_system monoclinic
_space_group_IT_number 14
_space_group_name_Hall '-P 2ybc'
_space_group_name_H-M_alt 'P 1 21/c 1'
_symmetry_space_group_name_Hall '-P 2ybc'
_symmetry_space_group_name_H-M 'P 1 21/c 1'
_atom_sites_solution_hydrogens geom
_audit_creation_method SHELXL-2014/7
_cell_angle_alpha 90
_cell_angle_beta 104.220(11)
_cell_angle_gamma 90
_cell_formula_units_Z 4
_cell_length_a 8.843(4)
_cell_length_b 16.849(8)
_cell_length_c 14.023(4)
_cell_measurement_reflns_used 9834
_cell_measurement_temperature 294(2)
_cell_measurement_theta_max 28.29
_cell_measurement_theta_min 2.37
_cell_volume 2025.3(15)
_computing_cell_refinement '<i>SAINT</i> (Bruker, 2016)'
_computing_data_collection '<i>APEX3</i> (Bruker, 2016)'
_computing_data_reduction 'Bruker SAINT'
_computing_molecular_graphics 'Bruker SHELXTL'
_computing_publication_material 'Bruker SHELXTL'
_computing_structure_refinement '<i>SHELXL2014</i> (Sheldrick, 2015)'
_computing_structure_solution '<i>SHELXT</i> (Sheldrick, 2015)'
_diffrn_ambient_temperature 294(2)
_diffrn_measured_fraction_theta_full 0.999
_diffrn_measured_fraction_theta_max 0.998
_diffrn_measurement_device_type 'Bruker D8 QUEST PHOTON-100'
_diffrn_measurement_method '\w and \f'
_diffrn_radiation_type MoK\a
_diffrn_radiation_wavelength 0.71073
_diffrn_reflns_av_R_equivalents 0.0280
_diffrn_reflns_av_unetI/netI 0.0185
_diffrn_reflns_Laue_measured_fraction_full 0.999
_diffrn_reflns_Laue_measured_fraction_max 0.998
_diffrn_reflns_limit_h_max 11
_diffrn_reflns_limit_h_min -11
_diffrn_reflns_limit_k_max 22
_diffrn_reflns_limit_k_min -22
_diffrn_reflns_limit_l_max 18
_diffrn_reflns_limit_l_min -18
_diffrn_reflns_number 56878
_diffrn_reflns_point_group_measured_fraction_full 0.999
_diffrn_reflns_point_group_measured_fraction_max 0.998
_diffrn_reflns_theta_full 25.242
_diffrn_reflns_theta_max 28.373
_diffrn_reflns_theta_min 2.418
_exptl_absorpt_coefficient_mu 1.715
_exptl_absorpt_correction_T_max 0.7457
_exptl_absorpt_correction_T_min 0.5204
_exptl_absorpt_correction_type multi-scan
_exptl_absorpt_process_details 'SADABS; Bruker,2016'
_exptl_crystal_colour colorless
_exptl_crystal_density_diffrn 1.677
_exptl_crystal_description block
_exptl_crystal_F_000 1016
_exptl_crystal_size_max 0.320
_exptl_crystal_size_mid 0.280
_exptl_crystal_size_min 0.140
_refine_diff_density_max 0.815
_refine_diff_density_min -1.130
_refine_diff_density_rms 0.092
_refine_ls_extinction_method none
_refine_ls_goodness_of_fit_ref 1.095
_refine_ls_hydrogen_treatment constr
_refine_ls_matrix_type full
_refine_ls_number_parameters 254
_refine_ls_number_reflns 5069
_refine_ls_number_restraints 0
_refine_ls_restrained_S_all 1.095
_refine_ls_R_factor_all 0.0356
_refine_ls_R_factor_gt 0.0313
_refine_ls_shift/su_max 0.007
_refine_ls_shift/su_mean 0.000
_refine_ls_structure_factor_coef Fsqd
_refine_ls_weighting_details 'w=1/[\s^2^(Fo^2^)+(0.0304P)^2^+2.9415P] where P=(Fo^2^+2Fc^2^)/3'
_refine_ls_weighting_scheme calc
_refine_ls_wR_factor_gt 0.0794
_refine_ls_wR_factor_ref 0.0825
_reflns_Friedel_coverage 0.000
_reflns_number_gt 4559
_reflns_number_total 5069
_reflns_threshold_expression 'I > 2\s(I)'
_cod_data_source_file jo7b01285_si_001.cif
_cod_data_source_block KA168_0m
_cod_depositor_comments 'Adding full bibliography for 4032596.cif.'
_cod_database_code 4032596
_shelx_shelxl_version_number 2014/7
_shelx_space_group_comment
;
The symmetry employed for this shelxl refinement is uniquely defined
by the following loop, which should always be used as a source of
symmetry information in preference to the above space-group names.
They are only intended as comments.
;
_shelx_estimated_absorpt_t_min 0.610
_shelx_estimated_absorpt_t_max 0.795

loop_
_space_group_symop_operation_xyz
'x, y, z'
'-x, y+1/2, -z+1/2'
'-x, -y, -z'
'x, -y-1/2, z-1/2'

loop_
_atom_site_label
_atom_site_type_symbol
_atom_site_fract_x
_atom_site_fract_y
_atom_site_fract_z
_atom_site_U_iso_or_equiv
_atom_site_adp_type
_atom_site_occupancy
_atom_site_site_symmetry_order
_atom_site_calc_flag
_atom_site_refinement_flags_posn
_atom_site_refinement_flags_adp
C1 C 0.6453(3) 0.36513(14) 0.24888(17) 0.0277(4) Uani 1 1 d . .
C2 C 0.6549(3) 0.33108(14) 0.33530(17) 0.0266(4) Uani 1 1 d . .
C3 C 0.5194(3) 0.35788(13) 0.37663(16) 0.0255(4) Uani 1 1 d . .
C4 C 0.5044(3) 0.41712(14) 0.21421(17) 0.0291(4) Uani 1 1 d . .
H4 H 0.4291 0.3890 0.1622 0.035 Uiso 1 1 calc R U
C5 C 0.5709(3) 0.39703(14) 0.47570(17) 0.0315(5) Uani 1 1 d . .
H5 H 0.6283 0.4437 0.4798 0.038 Uiso 1 1 calc R U
C6 C 0.5400(3) 0.36959(17) 0.55781(19) 0.0390(6) Uani 1 1 d . .
H6 H 0.5728 0.3987 0.6156 0.047 Uiso 1 1 calc R U
C7 C 0.4555(3) 0.29468(17) 0.56016(19) 0.0392(6) Uani 1 1 d . .
C8 C 0.4307(3) 0.24341(16) 0.4696(2) 0.0386(5) Uani 1 1 d . .
H8A H 0.3439 0.2078 0.4681 0.046 Uiso 1 1 calc R U
H8B H 0.5230 0.2112 0.4738 0.046 Uiso 1 1 calc R U
C9 C 0.3976(3) 0.29074(15) 0.37450(18) 0.0321(5) Uani 1 1 d . .
H9 H 0.4001 0.2546 0.3202 0.039 Uiso 1 1 calc R U
C10 C 0.2372(4) 0.3310(2) 0.3531(3) 0.0577(9) Uani 1 1 d . .
H10A H 0.2086 0.3428 0.4141 0.069 Uiso 1 1 calc R U
H10B H 0.1583 0.2965 0.3137 0.069 Uiso 1 1 calc R U
C11 C 0.7725(3) 0.27160(14) 0.38307(17) 0.0300(5) Uani 1 1 d . .
C12 C 0.8880(3) 0.28856(17) 0.4674(2) 0.0382(5) Uani 1 1 d . .
H12 H 0.8898 0.3377 0.4977 0.046 Uiso 1 1 calc R U
C13 C 1.0006(3) 0.2322(2) 0.5064(2) 0.0481(7) Uani 1 1 d . .
H13 H 1.0778 0.2440 0.5627 0.058 Uiso 1 1 calc R U
C14 C 0.9994(4) 0.1597(2) 0.4630(3) 0.0561(9) Uani 1 1 d . .
H14 H 1.0760 0.1225 0.4894 0.067 Uiso 1 1 calc R U
C15 C 0.8848(5) 0.1416(2) 0.3803(3) 0.0651(10) Uani 1 1 d . .
H15 H 0.8831 0.0919 0.3512 0.078 Uiso 1 1 calc R U
C16 C 0.7719(4) 0.19725(19) 0.3402(2) 0.0506(7) Uani 1 1 d . .
H16 H 0.6948 0.1847 0.2841 0.061 Uiso 1 1 calc R U
C17 C 0.5305(4) 0.49873(17) 0.1770(2) 0.0431(6) Uani 1 1 d . .
C18 C 0.4348(5) 0.5258(3) 0.0948(3) 0.0714(11) Uani 1 1 d . .
H18A H 0.4514 0.5756 0.0707 0.086 Uiso 1 1 calc R U
H18B H 0.3514 0.4949 0.0615 0.086 Uiso 1 1 calc R U
C19 C 0.6617(4) 0.54864(19) 0.2284(3) 0.0568(8) Uani 1 1 d . .
C20 C 0.8615(6) 0.5661(3) 0.3699(5) 0.0988(18) Uani 1 1 d . .
H20A H 0.8751 0.6124 0.3330 0.148 Uiso 1 1 calc R U
H20B H 0.9514 0.5325 0.3780 0.148 Uiso 1 1 calc R U
H20C H 0.8491 0.5818 0.4334 0.148 Uiso 1 1 calc R U
I1 I 0.79791(2) 0.35151(2) 0.15982(2) 0.04483(8) Uani 1 1 d . .
N1 N 0.4431(2) 0.41902(12) 0.30349(14) 0.0276(4) Uani 1 1 d . .
O1 O 0.2099(3) 0.4842(2) 0.3418(3) 0.0912(11) Uani 1 1 d . .
O2 O 0.1779(2) 0.41582(18) 0.18703(17) 0.0654(7) Uani 1 1 d . .
O3 O 0.4146(3) 0.27405(15) 0.63304(16) 0.0584(6) Uani 1 1 d . .
O4 O 0.7104(4) 0.60547(18) 0.1939(3) 0.0958(11) Uani 1 1 d . .
O5 O 0.7258(3) 0.52375(14) 0.3184(2) 0.0623(6) Uani 1 1 d . .
S1 S 0.25171(7) 0.41900(4) 0.28879(5) 0.03677(14) Uani 1 1 d . .

loop_
_atom_site_aniso_label
_atom_site_aniso_U_11
_atom_site_aniso_U_22
_atom_site_aniso_U_33
_atom_site_aniso_U_23
_atom_site_aniso_U_13
_atom_site_aniso_U_12
C1 0.0238(10) 0.0334(11) 0.0271(10) -0.0010(9) 0.0084(8) -0.0003(8)
C2 0.0233(10) 0.0287(11) 0.0271(10) -0.0025(8) 0.0048(8) -0.0006(8)
C3 0.0246(10) 0.0276(11) 0.0246(10) -0.0008(8) 0.0064(8) -0.0016(8)
C4 0.0270(10) 0.0333(12) 0.0275(10) 0.0030(9) 0.0074(8) 0.0012(9)
C5 0.0333(11) 0.0302(11) 0.0299(11) -0.0053(9) 0.0059(9) -0.0012(9)
C6 0.0483(15) 0.0437(14) 0.0260(11) -0.0069(10) 0.0106(10) 0.0047(11)
C7 0.0403(13) 0.0466(15) 0.0323(12) 0.0094(11) 0.0120(10) 0.0091(11)
C8 0.0448(14) 0.0332(12) 0.0390(13) 0.0051(10) 0.0128(11) -0.0022(10)
C9 0.0346(12) 0.0323(12) 0.0304(11) -0.0032(9) 0.0098(9) -0.0091(9)
C10 0.0314(13) 0.075(2) 0.065(2) 0.0319(18) 0.0085(13) -0.0062(14)
C11 0.0264(10) 0.0334(12) 0.0305(11) 0.0039(9) 0.0073(9) 0.0024(9)
C12 0.0280(11) 0.0471(15) 0.0374(13) 0.0039(11) 0.0037(10) -0.0029(10)
C13 0.0285(12) 0.068(2) 0.0449(15) 0.0169(14) 0.0029(11) 0.0015(12)
C14 0.0423(16) 0.061(2) 0.067(2) 0.0237(16) 0.0170(15) 0.0215(14)
C15 0.069(2) 0.0469(19) 0.075(2) -0.0023(17) 0.0103(19) 0.0232(16)
C16 0.0526(17) 0.0439(16) 0.0490(16) -0.0078(13) 0.0006(13) 0.0117(13)
C17 0.0474(15) 0.0388(14) 0.0495(15) 0.0138(12) 0.0242(12) 0.0078(12)
C18 0.081(3) 0.067(2) 0.067(2) 0.036(2) 0.022(2) 0.014(2)
C19 0.0538(18) 0.0387(16) 0.086(3) 0.0036(16) 0.0331(18) -0.0001(13)
C20 0.066(3) 0.080(3) 0.136(5) -0.037(3) -0.004(3) -0.016(2)
I1 0.03375(10) 0.06728(14) 0.03841(11) 0.00335(8) 0.01834(7) 0.00561(8)
N1 0.0224(8) 0.0320(10) 0.0292(9) 0.0023(7) 0.0081(7) 0.0006(7)
O1 0.0500(15) 0.085(2) 0.150(3) -0.050(2) 0.0466(18) 0.0003(13)
O2 0.0301(10) 0.112(2) 0.0473(12) 0.0265(13) -0.0029(9) -0.0075(12)
O3 0.0718(15) 0.0686(15) 0.0426(11) 0.0173(11) 0.0289(11) 0.0089(12)
O4 0.111(3) 0.0539(16) 0.135(3) 0.0189(18) 0.055(2) -0.0240(17)
O5 0.0470(12) 0.0462(13) 0.0912(19) -0.0089(12) 0.0122(12) -0.0150(10)
S1 0.0229(3) 0.0453(4) 0.0427(3) 0.0020(3) 0.0090(2) 0.0015(2)

loop_
_atom_type_symbol
_atom_type_description
_atom_type_scat_dispersion_real
_atom_type_scat_dispersion_imag
_atom_type_scat_source
C C 0.0033 0.0016 'International Tables Vol C Tables 4.2.6.8 and 6.1.1.4'
H H 0.0000 0.0000 'International Tables Vol C Tables 4.2.6.8 and 6.1.1.4'
I I -0.4742 1.8119 'International Tables Vol C Tables 4.2.6.8 and 6.1.1.4'
N N 0.0061 0.0033 'International Tables Vol C Tables 4.2.6.8 and 6.1.1.4'
O O 0.0106 0.0060 'International Tables Vol C Tables 4.2.6.8 and 6.1.1.4'
S S 0.1246 0.1234 'International Tables Vol C Tables 4.2.6.8 and 6.1.1.4'

loop_
_geom_angle_atom_site_label_1
_geom_angle_atom_site_label_2
_geom_angle_atom_site_label_3
_geom_angle
C2 C1 C4 114.2(2)
C2 C1 I1 126.94(18)
C4 C1 I1 118.83(16)
C1 C2 C11 125.9(2)
C1 C2 C3 109.9(2)
C11 C2 C3 124.0(2)
N1 C3 C5 108.37(18)
N1 C3 C2 102.00(17)
C5 C3 C2 113.20(19)
N1 C3 C9 107.15(18)
C5 C3 C9 112.79(19)
C2 C3 C9 112.49(19)
N1 C4 C1 100.68(18)
N1 C4 C17 113.1(2)
C1 C4 C17 117.3(2)
N1 C4 H4 108.5
C1 C4 H4 108.5
C17 C4 H4 108.5
C6 C5 C3 124.6(2)
C6 C5 H5 117.7
C3 C5 H5 117.7
C5 C6 C7 122.1(2)
C5 C6 H6 119.0
C7 C6 H6 119.0
O3 C7 C6 121.5(3)
O3 C7 C8 122.2(3)
C6 C7 C8 116.3(2)
C7 C8 C9 113.3(2)
C7 C8 H8A 108.9
C9 C8 H8A 108.9
C7 C8 H8B 108.9
C9 C8 H8B 108.9
H8A C8 H8B 107.7
C8 C9 C10 111.9(2)
C8 C9 C3 112.4(2)
C10 C9 C3 106.5(2)
C8 C9 H9 108.6
C10 C9 H9 108.6
C3 C9 H9 108.6
C9 C10 S1 107.05(19)
C9 C10 H10A 110.3
S1 C10 H10A 110.3
C9 C10 H10B 110.3
S1 C10 H10B 110.3
H10A C10 H10B 108.6
C16 C11 C12 118.6(2)
C16 C11 C2 119.1(2)
C12 C11 C2 122.3(2)
C13 C12 C11 120.1(3)
C13 C12 H12 120.0
C11 C12 H12 120.0
C14 C13 C12 120.7(3)
C14 C13 H13 119.6
C12 C13 H13 119.6
C13 C14 C15 119.9(3)
C13 C14 H14 120.1
C15 C14 H14 120.1
C14 C15 C16 120.1(3)
C14 C15 H15 119.9
C16 C15 H15 119.9
C15 C16 C11 120.6(3)
C15 C16 H16 119.7
C11 C16 H16 119.7
C18 C17 C19 119.1(3)
C18 C17 C4 119.5(3)
C19 C17 C4 121.4(3)
C17 C18 H18A 120.0
C17 C18 H18B 120.0
H18A C18 H18B 120.0
O4 C19 O5 121.9(4)
O4 C19 C17 125.2(4)
O5 C19 C17 113.0(3)
O5 C20 H20A 109.5
O5 C20 H20B 109.5
H20A C20 H20B 109.5
O5 C20 H20C 109.5
H20A C20 H20C 109.5
H20B C20 H20C 109.5
C4 N1 C3 111.63(17)
C4 N1 S1 118.04(15)
C3 N1 S1 111.16(15)
C19 O5 C20 115.8(4)
O1 S1 O2 116.1(2)
O1 S1 N1 108.86(14)
O2 S1 N1 109.24(12)
O1 S1 C10 108.8(2)
O2 S1 C10 114.30(18)
N1 S1 C10 97.92(13)

loop_
_geom_bond_atom_site_label_1
_geom_bond_atom_site_label_2
_geom_bond_distance
C1 C2 1.325(3)
C1 C4 1.503(3)
C1 I1 2.064(2)
C2 C11 1.481(3)
C2 C3 1.522(3)
C3 N1 1.493(3)
C3 C5 1.504(3)
C3 C9 1.557(3)
C4 N1 1.482(3)
C4 C17 1.508(4)
C4 H4 0.9800
C5 C6 1.330(4)
C5 H5 0.9300
C6 C7 1.471(4)
C6 H6 0.9300
C7 O3 1.216(3)
C7 C8 1.506(4)
C8 C9 1.520(3)
C8 H8A 0.9700
C8 H8B 0.9700
C9 C10 1.534(4)
C9 H9 0.9800
C10 S1 1.756(3)
C10 H10A 0.9700
C10 H10B 0.9700
C11 C16 1.389(4)
C11 C12 1.389(3)
C12 C13 1.387(4)
C12 H12 0.9300
C13 C14 1.364(5)
C13 H13 0.9300
C14 C15 1.374(6)
C14 H14 0.9300
C15 C16 1.384(4)
C15 H15 0.9300
C16 H16 0.9300
C17 C18 1.331(5)
C17 C19 1.471(5)
C18 H18A 0.9300
C18 H18B 0.9300
C19 O4 1.200(4)
C19 O5 1.318(5)
C20 O5 1.430(5)
C20 H20A 0.9600
C20 H20B 0.9600
C20 H20C 0.9600
N1 S1 1.654(2)
O1 S1 1.425(3)
O2 S1 1.417(2)

loop_
_geom_torsion_atom_site_label_1
_geom_torsion_atom_site_label_2
_geom_torsion_atom_site_label_3
_geom_torsion_atom_site_label_4
_geom_torsion
C4 C1 C2 C11 174.2(2)
I1 C1 C2 C11 -4.3(4)
C4 C1 C2 C3 -2.1(3)
I1 C1 C2 C3 179.44(16)
C1 C2 C3 N1 -5.8(2)
C11 C2 C3 N1 177.9(2)
C1 C2 C3 C5 -122.0(2)
C11 C2 C3 C5 61.7(3)
C1 C2 C3 C9 108.7(2)
C11 C2 C3 C9 -67.6(3)
C2 C1 C4 N1 9.0(3)
I1 C1 C4 N1 -172.40(15)
C2 C1 C4 C17 132.0(2)
I1 C1 C4 C17 -49.3(3)
N1 C3 C5 C6 130.0(3)
C2 C3 C5 C6 -117.7(3)
C9 C3 C5 C6 11.5(3)
C3 C5 C6 C7 2.5(4)
C5 C6 C7 O3 -172.7(3)
C5 C6 C7 C8 10.5(4)
O3 C7 C8 C9 146.0(3)
C6 C7 C8 C9 -37.2(3)
C7 C8 C9 C10 -69.4(3)
C7 C8 C9 C3 50.4(3)
N1 C3 C9 C8 -156.5(2)
C5 C3 C9 C8 -37.3(3)
C2 C3 C9 C8 92.2(2)
N1 C3 C9 C10 -33.6(3)
C5 C3 C9 C10 85.6(3)
C2 C3 C9 C10 -144.9(2)
C8 C9 C10 S1 149.2(2)
C3 C9 C10 S1 25.9(3)
C1 C2 C11 C16 -66.4(4)
C3 C2 C11 C16 109.3(3)
C1 C2 C11 C12 111.0(3)
C3 C2 C11 C12 -73.3(3)
C16 C11 C12 C13 0.8(4)
C2 C11 C12 C13 -176.5(2)
C11 C12 C13 C14 -0.2(4)
C12 C13 C14 C15 -0.6(5)
C13 C14 C15 C16 0.9(6)
C14 C15 C16 C11 -0.2(6)
C12 C11 C16 C15 -0.6(5)
C2 C11 C16 C15 176.9(3)
N1 C4 C17 C18 -107.8(3)
C1 C4 C17 C18 135.7(3)
N1 C4 C17 C19 73.5(3)
C1 C4 C17 C19 -43.0(4)
C18 C17 C19 O4 -15.6(6)
C4 C17 C19 O4 163.1(3)
C18 C17 C19 O5 165.8(3)
C4 C17 C19 O5 -15.4(4)
C1 C4 N1 C3 -12.6(2)
C17 C4 N1 C3 -138.5(2)
C1 C4 N1 S1 -143.22(16)
C17 C4 N1 S1 90.8(2)
C5 C3 N1 C4 131.4(2)
C2 C3 N1 C4 11.7(2)
C9 C3 N1 C4 -106.6(2)
C5 C3 N1 S1 -94.51(19)
C2 C3 N1 S1 145.81(15)
C9 C3 N1 S1 27.5(2)
O4 C19 O5 C20 -3.2(5)
C17 C19 O5 C20 175.4(3)
C4 N1 S1 O1 -126.8(2)
C3 N1 S1 O1 102.3(2)
C4 N1 S1 O2 0.9(2)
C3 N1 S1 O2 -129.96(19)
C4 N1 S1 C10 120.1(2)
C3 N1 S1 C10 -10.7(2)
C9 C10 S1 O1 -122.8(3)
C9 C10 S1 O2 105.6(2)
C9 C10 S1 N1 -9.7(3)
